data_7021435
loop_
_publ_author_name
'Tang, Yun-Zhi'
'Yu, Yin-Mei'
'Tan, Yu-Hui'
'Wu, Ji-Si'
'Xiong, Jian-Bo'
'Wen, He-Rui'

_publ_section_title
;
 Two acentric (6, 3) topological 2-D frameworks with imidazole-containing
 tripodal ligand and their ferroelectric properties.
;
_journal_issue 28
_journal_name_full 'Dalton transactions (Cambridge, England : 2003)'
_journal_page_first 10106
_journal_page_last 10111
_journal_paper_doi 10.1039/c3dt50432h
_journal_volume 42
_journal_year 2013
_chemical_formula_sum 'C10 H16 Co N4 O8 S'
_chemical_formula_weight 411.26
_chemical_name_systematic
;
?
;
_space_group_IT_number 161
_symmetry_cell_setting trigonal
_symmetry_space_group_name_Hall 'R 3 -2"c'
_symmetry_space_group_name_H-M 'R 3 c :H'
_atom_sites_solution_hydrogens geom
_atom_sites_solution_primary direct
_atom_sites_solution_secondary difmap
_audit_creation_method SHELXL-97
_cell_angle_alpha 90.00
_cell_angle_beta 90.00
_cell_angle_gamma 120.00
_cell_formula_units_Z 18
_cell_length_a 23.5913(5)
_cell_length_b 23.5913(5)
_cell_length_c 13.7609(6)
_cell_measurement_temperature 293(2)
_cell_volume 6632.6(4)
_computing_structure_refinement 'SHELXL-97 (Sheldrick, 1997)'
_computing_structure_solution 'SHELXS-97 (Sheldrick, 1990)'
_diffrn_ambient_temperature 293(2)
_diffrn_measured_fraction_theta_full 0.999
_diffrn_measured_fraction_theta_max 0.999
_diffrn_radiation_monochromator graphite
_diffrn_radiation_source 'fine-focus sealed tube'
_diffrn_radiation_type MoK\a
_diffrn_radiation_wavelength 0.71073
_diffrn_reflns_av_R_equivalents 0.0265
_diffrn_reflns_av_sigmaI/netI 0.0331
_diffrn_reflns_limit_h_max 25
_diffrn_reflns_limit_h_min -27
_diffrn_reflns_limit_k_max 29
_diffrn_reflns_limit_k_min -29
_diffrn_reflns_limit_l_max 17
_diffrn_reflns_limit_l_min -9
_diffrn_reflns_number 4724
_diffrn_reflns_theta_full 26.37
_diffrn_reflns_theta_max 26.37
_diffrn_reflns_theta_min 2.99
_exptl_absorpt_coefficient_mu 1.358
_exptl_absorpt_correction_T_max 0.7824
_exptl_absorpt_correction_T_min 0.6860
_exptl_absorpt_correction_type multi-scan
_exptl_crystal_density_diffrn 1.853
_exptl_crystal_density_method 'not measured'
_exptl_crystal_F_000 3798
_exptl_crystal_size_max 0.30
_exptl_crystal_size_mid 0.24
_exptl_crystal_size_min 0.19
_refine_diff_density_max 0.544
_refine_diff_density_min -0.286
_refine_diff_density_rms 0.069
_refine_ls_abs_structure_details 'Flack H D (1983), Acta Cryst. A39, 876-881'
_refine_ls_abs_structure_Flack 0.00
_refine_ls_extinction_method none
_refine_ls_goodness_of_fit_ref 1.031
_refine_ls_hydrogen_treatment mixed
_refine_ls_matrix_type full
_refine_ls_number_parameters 217
_refine_ls_number_reflns 1996
_refine_ls_number_restraints 13
_refine_ls_restrained_S_all 1.028
_refine_ls_R_factor_all 0.0356
_refine_ls_R_factor_gt 0.0323
_refine_ls_shift/su_max 0.001
_refine_ls_shift/su_mean 0.000
_refine_ls_structure_factor_coef Fsqd
_refine_ls_weighting_details 'calc w=1/[\s^2^(Fo^2^)+(0.0650P)^2^+0.0000P] where P=(Fo^2^+2Fc^2^)/3'
_refine_ls_weighting_scheme calc
_refine_ls_wR_factor_gt 0.0883
_refine_ls_wR_factor_ref 0.0921
_reflns_number_gt 1864
_reflns_number_total 1996
_reflns_threshold_expression >2sigma(I)
_cod_data_source_file c3dt50432h.txt
_cod_data_source_block global1
_cod_original_sg_symbol_H-M R3c
_cod_database_code 7021435

loop_
_symmetry_equiv_pos_as_xyz
'x, y, z'
'-y, x-y, z'
'-x+y, -x, z'
'-y, -x, z+1/2'
'-x+y, y, z+1/2'
'x, x-y, z+1/2'
'x+2/3, y+1/3, z+1/3'
'-y+2/3, x-y+1/3, z+1/3'
'-x+y+2/3, -x+1/3, z+1/3'
'-y+2/3, -x+1/3, z+5/6'
'-x+y+2/3, y+1/3, z+5/6'
'x+2/3, x-y+1/3, z+5/6'
'x+1/3, y+2/3, z+2/3'
'-y+1/3, x-y+2/3, z+2/3'
'-x+y+1/3, -x+2/3, z+2/3'
'-y+1/3, -x+2/3, z+7/6'
'-x+y+1/3, y+2/3, z+7/6'
'x+1/3, x-y+2/3, z+7/6'

loop_
_atom_site_label
_atom_site_type_symbol
_atom_site_fract_x
_atom_site_fract_y
_atom_site_fract_z
_atom_site_U_iso_or_equiv
_atom_site_adp_type
_atom_site_occupancy
_atom_site_symmetry_multiplicity
_atom_site_calc_flag
_atom_site_refinement_flags
C1 C 0.7233(2) 0.3283(2) 0.0691(3) 0.0173(9) Uani 1 1 d .
H1A H 0.7610 0.3251 0.0693 0.021 Uiso 1 1 calc R
C2 C 0.6620(2) 0.27274(19) 0.0690(3) 0.0150(9) Uani 1 1 d .
C3 C 0.3947(2) -0.3292(2) 0.1476(3) 0.0168(9) Uani 1 1 d .
H2A H 0.4354 -0.3265 0.1484 0.020 Uiso 1 1 calc R
C4 C 0.3896(2) -0.27316(19) 0.1471(3) 0.0151(9) Uani 1 1 d .
C5 C 0.6815(2) 0.1329(2) 0.0562(4) 0.0290(12) Uani 1 1 d .
H5A H 0.7044 0.1110 0.0450 0.035 Uiso 1 1 calc R
C6 C 0.7062(2) 0.1972(2) 0.0458(4) 0.0245(10) Uani 1 1 d .
H6A H 0.7485 0.2275 0.0263 0.029 Uiso 1 1 calc R
C7 C 0.5116(2) -0.1987(2) 0.1538(4) 0.0291(12) Uani 1 1 d .
H7A H 0.5249 -0.2293 0.1645 0.035 Uiso 1 1 calc R
C8 C 0.5501(2) -0.1342(2) 0.1439(4) 0.0309(12) Uani 1 1 d .
H8A H 0.5955 -0.1123 0.1465 0.037 Uiso 1 1 calc R
C9 C 0.4526(2) -0.1517(2) 0.1304(4) 0.0207(9) Uani 1 1 d .
H4A H 0.4168 -0.1456 0.1224 0.025 Uiso 1 1 calc R
C10 C 0.6041(2) 0.1517(2) 0.0927(3) 0.0210(10) Uani 1 1 d .
H10A H 0.5638 0.1464 0.1111 0.025 Uiso 1 1 calc R
Co1 Co 0.55924(2) 0.00052(3) 0.11532(5) 0.01642(16) Uani 1 1 d .
N1 N 0.61639(19) 0.10315(18) 0.0860(3) 0.0214(9) Uani 1 1 d .
N2 N 0.51362(17) -0.10458(17) 0.1294(3) 0.0199(8) Uani 1 1 d .
N3 N 0.65648(17) 0.20982(18) 0.0697(3) 0.0182(8) Uani 1 1 d .
N4 N 0.44804(17) -0.21122(17) 0.1449(3) 0.0177(8) Uani 1 1 d .
O1 O 0.4243(2) 0.04221(16) 0.9253(3) 0.0350(8) Uani 1 1 d .
O2 O 0.4295(2) 0.11957(17) 0.8088(3) 0.0385(9) Uani 1 1 d .
O3 O 0.3852(2) 0.1158(2) 0.9665(3) 0.0486(11) Uani 1 1 d .
O4 O 0.49962(19) 0.15768(18) 0.9470(4) 0.0499(10) Uani 1 1 d .
O1W O 0.52748(15) 0.01124(17) 0.2547(3) 0.0318(8) Uani 1 1 d D
H1WA H 0.4888 -0.0107 0.2771 0.038 Uiso 1 1 d RD
H1WB H 0.5454 0.0315 0.3070 0.038 Uiso 1 1 d RD
O2W O 0.64302(14) 0.01279(14) 0.1951(2) 0.0226(7) Uani 1 1 d D
H2WA H 0.6748 0.0209 0.1576 0.027 Uiso 1 1 d RD
H2WB H 0.6583 0.0515 0.2164 0.027 Uiso 1 1 d RD
O3W O 0.59435(17) -0.01478(18) -0.0142(2) 0.0366(9) Uani 1 1 d D
H3WA H 0.6329 0.0046 -0.0374 0.044 Uiso 1 1 d RD
H3WB H 0.5744 -0.0271 -0.0682 0.044 Uiso 1 1 d RD
O4W O 0.47402(16) -0.00870(19) 0.0595(3) 0.0447(11) Uani 1 1 d D
H4WA H 0.4669 0.0132 0.0172 0.054 Uiso 1 1 d RD
H4WB H 0.4378 -0.0236 0.0893 0.054 Uiso 1 1 d RD
S1 S 0.43554(5) 0.10927(5) 0.91271(8) 0.0188(2) Uani 1 1 d .

loop_
_atom_site_aniso_label
_atom_site_aniso_U_11
_atom_site_aniso_U_22
_atom_site_aniso_U_33
_atom_site_aniso_U_23
_atom_site_aniso_U_13
_atom_site_aniso_U_12
C1 0.017(2) 0.015(2) 0.021(2) 0.0040(18) 0.0017(17) 0.0089(18)
C2 0.013(2) 0.015(2) 0.019(2) -0.0003(16) -0.0001(16) 0.0085(17)
C3 0.013(2) 0.016(2) 0.024(2) 0.0002(18) -0.0016(17) 0.0098(17)
C4 0.016(2) 0.011(2) 0.015(2) -0.0005(16) -0.0015(17) 0.0042(18)
C5 0.019(2) 0.025(2) 0.047(3) 0.003(2) 0.009(2) 0.014(2)
C6 0.017(2) 0.025(2) 0.035(3) 0.005(2) 0.0059(19) 0.013(2)
C7 0.016(2) 0.014(2) 0.061(4) -0.003(2) -0.005(2) 0.0098(19)
C8 0.015(2) 0.018(2) 0.055(4) -0.002(2) -0.004(2) 0.0056(19)
C9 0.016(2) 0.014(2) 0.030(2) 0.0036(19) -0.0005(19) 0.0063(18)
C10 0.012(2) 0.018(2) 0.033(3) 0.0013(19) 0.0042(19) 0.0063(18)
Co1 0.0121(3) 0.0126(2) 0.0233(3) 0.0016(2) 0.0010(2) 0.0052(2)
N1 0.018(2) 0.016(2) 0.031(2) 0.0056(17) 0.0051(16) 0.0092(17)
N2 0.0177(18) 0.0141(19) 0.028(2) -0.0004(16) -0.0009(17) 0.0081(16)
N3 0.0114(17) 0.0164(19) 0.026(2) -0.0027(15) 0.0031(15) 0.0063(15)
N4 0.0108(17) 0.0101(17) 0.030(2) -0.0014(15) 0.0007(16) 0.0034(15)
O1 0.047(2) 0.0197(17) 0.040(2) 0.0054(16) -0.0052(17) 0.0178(16)
O2 0.060(3) 0.0295(19) 0.030(2) -0.0001(16) -0.0007(18) 0.0260(19)
O3 0.047(2) 0.069(3) 0.049(3) 0.019(2) 0.022(2) 0.044(2)
O4 0.035(2) 0.037(2) 0.058(2) -0.004(2) -0.016(2) 0.0032(17)
O1W 0.0229(17) 0.0350(19) 0.035(2) -0.0059(16) 0.0050(15) 0.0129(16)
O2W 0.0198(15) 0.0174(15) 0.0317(17) -0.0037(13) 0.0000(13) 0.0101(13)
O3W 0.0289(18) 0.036(2) 0.0252(18) -0.0051(15) 0.0098(15) 0.0018(16)
O4W 0.0202(18) 0.047(2) 0.061(3) 0.030(2) -0.0022(17) 0.0128(17)
S1 0.0184(5) 0.0164(5) 0.0222(5) 0.0007(4) -0.0004(4) 0.0092(4)

loop_
_atom_type_symbol
_atom_type_description
_atom_type_scat_dispersion_real
_atom_type_scat_dispersion_imag
_atom_type_scat_source
C C 0.0033 0.0016 'International Tables Vol C Tables 4.2.6.8 and 6.1.1.4'
H H 0.0000 0.0000 'International Tables Vol C Tables 4.2.6.8 and 6.1.1.4'
N N 0.0061 0.0033 'International Tables Vol C Tables 4.2.6.8 and 6.1.1.4'
O O 0.0106 0.0060 'International Tables Vol C Tables 4.2.6.8 and 6.1.1.4'
S S 0.1246 0.1234 'International Tables Vol C Tables 4.2.6.8 and 6.1.1.4'
Co Co 0.3494 0.9721 'International Tables Vol C Tables 4.2.6.8 and 6.1.1.4'

loop_
_geom_angle_atom_site_label_1
_geom_angle_atom_site_label_2
_geom_angle_atom_site_label_3
_geom_angle
_geom_angle_site_symmetry_1
_geom_angle_site_symmetry_3
C2 C1 C2 118.5(4) . 2_655
C2 C1 H1A 120.7 . .
C2 C1 H1A 120.7 2_655 .
C1 C2 C1 121.5(4) . 3_665
C1 C2 N3 119.8(4) . .
C1 C2 N3 118.7(4) 3_665 .
C4 C3 C4 118.1(4) . 3_655
C4 C3 H2A 120.9 . .
C4 C3 H2A 120.9 3_655 .
C3 C4 C3 121.9(4) . 2_545
C3 C4 N4 118.5(4) . .
C3 C4 N4 119.6(4) 2_545 .
C6 C5 N1 110.6(4) . .
C6 C5 H5A 124.7 . .
N1 C5 H5A 124.7 . .
C5 C6 N3 106.4(4) . .
C5 C6 H6A 126.8 . .
N3 C6 H6A 126.8 . .
C8 C7 N4 106.3(4) . .
C8 C7 H7A 126.9 . .
N4 C7 H7A 126.9 . .
C7 C8 N2 110.8(4) . .
C7 C8 H8A 124.6 . .
N2 C8 H8A 124.6 . .
N2 C9 N4 111.2(4) . .
N2 C9 H4A 124.4 . .
N4 C9 H4A 124.4 . .
N1 C10 N3 112.4(4) . .
N1 C10 H10A 123.8 . .
N3 C10 H10A 123.8 . .
O4W Co1 O3W 96.59(17) . .
O4W Co1 O1W 88.03(15) . .
O3W Co1 O1W 174.36(15) . .
O4W Co1 N1 94.51(15) . .
O3W Co1 N1 87.39(15) . .
O1W Co1 N1 95.50(15) . .
O4W Co1 O2W 171.00(15) . .
O3W Co1 O2W 92.40(14) . .
O1W Co1 O2W 82.99(13) . .
N1 Co1 O2W 85.82(13) . .
O4W Co1 N2 90.71(15) . .
O3W Co1 N2 83.72(16) . .
O1W Co1 N2 93.02(15) . .
N1 Co1 N2 170.15(14) . .
O2W Co1 N2 90.32(13) . .
C10 N1 C5 104.4(4) . .
C10 N1 Co1 133.0(3) . .
C5 N1 Co1 122.6(3) . .
C9 N2 C8 105.7(4) . .
C9 N2 Co1 132.9(3) . .
C8 N2 Co1 121.3(3) . .
C10 N3 C6 106.3(4) . .
C10 N3 C2 128.6(4) . .
C6 N3 C2 125.2(4) . .
C9 N4 C7 106.0(4) . .
C9 N4 C4 126.5(4) . .
C7 N4 C4 127.5(4) . .
Co1 O1W H1WA 126.2 . .
Co1 O1W H1WB 136.6 . .
H1WA O1W H1WB 96.7 . .
Co1 O2W H2WA 111.7 . .
Co1 O2W H2WB 100.8 . .
H2WA O2W H2WB 96.7 . .
Co1 O3W H3WA 130.0 . .
Co1 O3W H3WB 127.6 . .
H3WA O3W H3WB 96.7 . .
Co1 O4W H4WA 132.2 . .
Co1 O4W H4WB 126.2 . .
H4WA O4W H4WB 96.7 . .
O4 S1 O2 109.7(3) . .
O4 S1 O3 109.5(3) . .
O2 S1 O3 108.8(2) . .
O4 S1 O1 111.4(2) . .
O2 S1 O1 108.1(2) . .
O3 S1 O1 109.3(3) . .

loop_
_geom_bond_atom_site_label_1
_geom_bond_atom_site_label_2
_geom_bond_distance
_geom_bond_site_symmetry_2
C1 C2 1.383(6) .
C1 C2 1.394(6) 2_655
C1 H1A 0.9300 .
C2 C1 1.394(6) 3_665
C2 N3 1.423(5) .
C3 C4 1.387(6) .
C3 C4 1.391(6) 3_655
C3 H2A 0.9300 .
C4 C3 1.391(6) 2_545
C4 N4 1.422(5) .
C5 C6 1.331(7) .
C5 N1 1.393(6) .
C5 H5A 0.9300 .
C6 N3 1.387(5) .
C6 H6A 0.9300 .
C7 C8 1.334(6) .
C7 N4 1.381(5) .
C7 H7A 0.9300 .
C8 N2 1.366(6) .
C8 H8A 0.9300 .
C9 N2 1.308(6) .
C9 N4 1.368(5) .
C9 H4A 0.9300 .
C10 N1 1.317(6) .
C10 N3 1.347(6) .
C10 H10A 0.9300 .
Co1 O4W 2.060(3) .
Co1 O3W 2.071(3) .
Co1 O1W 2.120(4) .
Co1 N1 2.140(4) .
Co1 O2W 2.150(3) .
Co1 N2 2.162(4) .
O1 S1 1.478(3) .
O2 S1 1.470(4) .
O3 S1 1.471(4) .
O4 S1 1.444(4) .
O1W H1WA 0.8500 .
O1W H1WB 0.8500 .
O2W H2WA 0.8499 .
O2W H2WB 0.8499 .
O3W H3WA 0.8500 .
O3W H3WB 0.8500 .
O4W H4WA 0.8501 .
O4W H4WB 0.8501 .
